data_1100920
_chemical_formula_sum 'C64 H42.5 Cu1.5 N4 O9'
_chemical_formula_weight 1106.83
_space_group_IT_number 15
_symmetry_cell_setting monoclinic
_symmetry_space_group_name_Hall '-C 2yc'
_symmetry_space_group_name_H-M 'C 1 2/c 1'
_atom_sites_solution_hydrogens geom
_atom_sites_solution_primary direct
_atom_sites_solution_secondary difmap
_cell_angle_alpha 90.00
_cell_angle_beta 104.81(3)
_cell_angle_gamma 90.00
_cell_formula_units_Z 8
_cell_length_a 27.543(8)
_cell_length_b 13.226(6)
_cell_length_c 31.171(13)
_cell_measurement_reflns_used ?
_cell_measurement_temperature 293(2)
_cell_measurement_theta_max ?
_cell_measurement_theta_min ?
_cell_volume 10977.9(75)
_diffrn_ambient_temperature 213
_diffrn_measurement_device ?
_diffrn_measurement_method ?
_diffrn_radiation_monochromator graphite
_diffrn_radiation_source 'fine-focus sealed tube'
_diffrn_radiation_type MoK\a
_diffrn_radiation_wavelength 0.71073
_diffrn_reflns_av_R_equivalents 0.0714
_diffrn_reflns_av_sigmaI/netI 0.1056
_diffrn_reflns_limit_h_max 29
_diffrn_reflns_limit_h_min -23
_diffrn_reflns_limit_k_max 14
_diffrn_reflns_limit_k_min -11
_diffrn_reflns_limit_l_max 33
_diffrn_reflns_limit_l_min -34
_diffrn_reflns_number 12907
_diffrn_reflns_theta_max 23.46
_diffrn_reflns_theta_min 1.35
_diffrn_standards_decay_% ?
_diffrn_standards_interval_count ?
_diffrn_standards_interval_time ?
_diffrn_standards_number ?
_exptl_absorpt_coefficient_mu 0.649
_exptl_absorpt_correction_T_max ?
_exptl_absorpt_correction_T_min ?
_exptl_absorpt_correction_type ?
_exptl_crystal_colour ?
_exptl_crystal_density_diffrn 1.339
_exptl_crystal_density_meas ?
_exptl_crystal_density_method ?
_exptl_crystal_description ?
_exptl_crystal_F_000 4560
_exptl_crystal_size_max 0.20
_exptl_crystal_size_mid 0.20
_exptl_crystal_size_min 0.25
_refine_ls_extinction_coef ?
_refine_ls_extinction_method none
_refine_ls_goodness_of_fit_all 1.268
_refine_ls_goodness_of_fit_obs 1.490
_refine_ls_hydrogen_treatment ?
_refine_ls_matrix_type full
_refine_ls_number_parameters 688
_refine_ls_number_reflns 7560
_refine_ls_number_restraints 0
_refine_ls_restrained_S_all 1.284
_refine_ls_restrained_S_obs 1.490
_refine_ls_R_factor_all 0.1743
_refine_ls_R_factor_obs 0.0973
_refine_ls_shift/esd_max -1.322
_refine_ls_shift/esd_mean 0.098
_refine_ls_structure_factor_coef Fsqd
_refine_ls_weighting_details 'w=1/[\s^2^(Fo^2^)+(0.1282P)^2^+0.0000P] where P=(Fo^2^+2Fc^2^)/3'
_refine_ls_weighting_scheme calc
_refine_ls_wR_factor_all 0.2917
_refine_ls_wR_factor_obs 0.2448
_reflns_number_observed 4177
_reflns_number_total 7564
_reflns_observed_criterion >2sigma(I)
_cod_depositor_comments
;
The following automatic conversions were performed:
'_symmetry_cell_setting' value 'MONOCLINIC' changed to 'monoclinic'
according to '/home/saulius/struct/CIF-dictionaries/cif_core.dic'
dictionary named 'cif_core.dic' version 2.4.1 from 2010-06-29.

Automatic conversion script
Id: cif_fix_enum 1527 2010-12-29 10:47:43Z saulius 

The following automatic conversions were performed:

'_refine_ls_weighting_scheme' value 'calc
w=1/[\s^2^(Fo^2^)+(0.1282P)^2^+0.0000P] where P=(Fo^2^+2Fc^2^)/3' was
changed to 'calc'. New tag '_refine_ls_weighting_details' was
created. The value of the new tag was set to
'w=1/[\s^2^(Fo^2^)+(0.1282P)^2^+0.0000P] where P=(Fo^2^+2Fc^2^)/3'.

Automatic conversion script
Id: cif_fix_values 3143 2015-03-26 13:38:13Z robertas 
;
_cod_original_sg_symbol_H-M C2/c
_cod_original_formula_sum 'C64 H42.50 Cu1.50 N4 O9'
_cod_database_code 1100920

loop_
_symmetry_equiv_pos_as_xyz
'x, y, z'
'-x, y, -z+1/2'
'x+1/2, y+1/2, z'
'-x+1/2, y+1/2, -z+1/2'
'-x, -y, -z'
'x, -y, z-1/2'
'-x+1/2, -y+1/2, -z'
'x+1/2, -y+1/2, z-1/2'

loop_
_atom_site_aniso_label
_atom_site_aniso_U_11
_atom_site_aniso_U_22
_atom_site_aniso_U_33
_atom_site_aniso_U_23
_atom_site_aniso_U_13
_atom_site_aniso_U_12
Cu1 0.0581(7) 0.0923(10) 0.1146(11) -0.0274(8) 0.0275(7) 0.0282(7)
Cu2 0.0646(14) 0.077(2) 0.081(2) -0.0015(13) 0.0210(12) -0.0090(13)
O1 0.039(3) 0.057(3) 0.063(3) -0.008(3) 0.023(3) -0.012(3)
O2 0.051(3) 0.068(4) 0.064(4) -0.001(3) 0.025(3) 0.003(3)
O4 0.030(3) 0.087(4) 0.042(3) 0.000(3) 0.010(2) -0.007(3)
O5 0.044(3) 0.049(3) 0.048(3) -0.001(2) 0.004(3) -0.009(3)
O6 0.053(3) 0.043(3) 0.051(3) 0.005(2) 0.006(3) -0.009(3)
O7 0.047(3) 0.046(3) 0.051(3) 0.003(3) -0.001(3) -0.012(3)
N3 0.044(4) 0.071(5) 0.048(4) -0.004(3) 0.008(3) -0.001(4)
N4 0.056(4) 0.052(5) 0.075(5) -0.003(4) 0.015(4) 0.013(4)
C1 0.060(8) 0.308(23) 0.174(15) -0.137(16) -0.024(9) 0.042(11)
C2 0.115(14) 0.255(19) 0.137(12) -0.133(13) -0.023(11) 0.033(14)
C3 0.128(12) 0.205(16) 0.075(8) -0.060(9) 0.015(8) 0.036(12)
C4 0.083(7) 0.104(8) 0.066(7) -0.011(6) 0.023(6) 0.015(6)
C5 0.049(5) 0.081(6) 0.052(5) -0.012(5) 0.010(4) 0.019(5)
C6 0.049(5) 0.052(5) 0.053(5) 0.001(4) 0.023(4) 0.020(4)
C7 0.051(5) 0.066(6) 0.051(5) 0.005(4) 0.014(4) 0.016(4)
C8 0.054(5) 0.071(6) 0.077(7) 0.010(5) 0.005(5) 0.010(5)
C9 0.095(8) 0.072(6) 0.057(6) -0.001(5) 0.007(6) 0.016(6)
C10 0.079(7) 0.073(6) 0.063(6) 0.002(5) 0.022(5) 0.022(5)
C11 0.049(6) 0.114(10) 0.072(7) 0.014(6) 0.004(5) -0.013(6)
C12 0.089(8) 0.072(8) 0.088(8) 0.002(6) -0.008(7) -0.028(7)
C13 0.113(10) 0.049(7) 0.098(8) -0.006(6) -0.005(8) 0.005(7)
C14 0.066(6) 0.057(6) 0.064(6) -0.007(5) 0.000(5) 0.018(5)
C15 0.052(5) 0.056(5) 0.031(4) -0.003(4) -0.001(4) 0.012(4)
C16 0.043(5) 0.059(5) 0.037(4) 0.000(4) 0.012(4) 0.013(4)
C17 0.055(6) 0.071(6) 0.058(5) 0.011(5) 0.013(4) 0.006(5)
C18 0.057(6) 0.150(12) 0.068(7) 0.020(7) 0.010(5) 0.004(8)
C19 0.086(9) 0.091(9) 0.104(9) 0.021(7) 0.024(7) -0.012(7)
C200 0.089(9) 0.061(7) 0.107(9) 0.006(6) 0.014(7) 0.009(6)
C20 0.046(5) 0.062(5) 0.035(4) 0.004(4) 0.011(4) -0.004(4)
C21 0.035(4) 0.083(6) 0.039(4) -0.002(4) 0.003(4) -0.012(5)
C22 0.039(4) 0.074(6) 0.041(5) -0.005(4) 0.015(4) 0.003(4)
C23 0.049(5) 0.094(7) 0.059(6) -0.007(5) 0.010(5) 0.014(5)
C28 0.066(7) 0.137(11) 0.073(7) -0.004(7) 0.024(6) 0.043(7)
C24 0.047(6) 0.140(11) 0.064(6) 0.002(7) 0.022(5) 0.014(7)
C25 0.043(5) 0.125(9) 0.050(5) 0.002(5) 0.016(4) 0.008(6)
C26 0.030(4) 0.111(8) 0.031(4) 0.001(5) 0.006(3) -0.004(5)
C27 0.039(5) 0.073(6) 0.037(4) -0.004(4) 0.005(4) -0.012(4)
C29 0.050(5) 0.090(8) 0.092(7) 0.000(6) 0.020(5) -0.009(5)
C30 0.087(8) 0.071(7) 0.106(8) -0.001(6) 0.017(7) -0.025(6)
C31 0.070(7) 0.084(8) 0.087(7) -0.012(6) 0.022(6) -0.018(6)
C32 0.084(7) 0.076(7) 0.106(8) -0.017(6) 0.047(7) -0.011(6)
C33 0.072(6) 0.058(6) 0.080(6) -0.003(5) 0.033(5) -0.011(5)
C34 0.044(5) 0.066(6) 0.043(4) -0.005(4) 0.008(4) -0.018(4)
C35 0.037(4) 0.031(4) 0.053(5) -0.003(4) 0.013(4) 0.001(3)
C36 0.046(4) 0.035(4) 0.049(5) 0.007(4) 0.011(4) 0.004(4)
C37 0.043(4) 0.040(4) 0.046(5) -0.002(4) -0.002(4) -0.002(4)
C38 0.070(6) 0.046(5) 0.063(6) 0.003(4) -0.004(5) -0.007(5)
C39 0.080(7) 0.058(6) 0.064(6) 0.012(5) -0.018(5) -0.002(5)
C40 0.059(6) 0.061(6) 0.082(7) -0.005(5) -0.026(5) -0.009(5)
C41 0.048(5) 0.052(5) 0.067(6) -0.001(5) -0.005(4) -0.011(4)
C42 0.052(5) 0.039(4) 0.051(5) 0.002(4) 0.002(4) 0.000(4)
C43 0.042(4) 0.049(5) 0.046(5) -0.006(4) 0.012(4) 0.004(4)
C44 0.053(5) 0.055(5) 0.045(5) -0.001(4) 0.016(4) -0.012(4)
C45 0.089(7) 0.070(6) 0.057(6) 0.014(5) 0.022(5) -0.017(6)
C46 0.095(7) 0.076(7) 0.049(5) 0.020(5) 0.025(5) 0.000(6)
C47 0.066(6) 0.060(6) 0.053(5) -0.001(4) 0.008(5) 0.004(5)
C48 0.052(5) 0.041(4) 0.056(5) 0.009(4) 0.013(4) 0.001(4)
C49 0.050(5) 0.044(4) 0.033(4) 0.000(3) 0.012(4) 0.009(4)
C54 0.119(10) 0.056(6) 0.127(10) 0.008(6) 0.077(8) 0.003(6)
C55 0.210(17) 0.029(6) 0.348(24) 0.059(9) 0.231(18) 0.055(8)
C56 0.092(9) 0.081(9) 0.200(15) 0.069(10) 0.055(10) 0.034(8)
C57 0.103(10) 0.070(8) 0.162(13) -0.010(8) 0.073(10) -0.002(7)
C58 0.103(11) 0.077(9) 0.219(19) 0.059(11) -0.018(12) -0.048(8)

loop_
_atom_site_label
_atom_site_type_symbol
_atom_site_fract_x
_atom_site_fract_y
_atom_site_fract_z
_atom_site_U_iso_or_equiv
_atom_site_thermal_displace_type
_atom_site_occupancy
_atom_site_calc_flag
_atom_site_refinement_flags
_atom_site_disorder_group
Cu1 Cu 0.36432(5) 0.41084(10) 0.08910(5) 0.0873(5) Uani 1 d . .
Cu2 Cu 0.39330(9) 0.0902(2) 0.36215(8) 0.0738(7) Uani 0.50 d P .
O1 O 0.4131(2) 0.2302(4) 0.3437(2) 0.0513(13) Uani 1 d . .
O2 O 0.4580(2) 0.0536(4) 0.3397(2) 0.0591(15) Uani 1 d . .
O4 O 0.5191(2) 0.3132(5) 0.3049(2) 0.0528(14) Uani 1 d . .
O5 O 0.3760(2) -0.0588(4) 0.3727(2) 0.0483(13) Uani 1 d . .
O6 O 0.3401(2) 0.0515(4) 0.3005(2) 0.0505(13) Uani 1 d . .
O7 O 0.2785(2) -0.2276(4) 0.3107(2) 0.0501(13) Uani 1 d . .
N1 N 0.3427(5) 0.4692(10) 0.1430(4) 0.055(3) Uiso 0.60 d P 1
N1X N 0.3486(7) 0.5123(15) 0.1304(6) 0.055(5) Uiso 0.40 d P 2
N2 N 0.2899(3) 0.4216(5) 0.0625(2) 0.055(2) Uiso 1 d . .
N3 N 0.3855(2) 0.2621(5) 0.0944(2) 0.055(2) Uani 1 d . .
N4 N 0.4276(3) 0.4247(5) 0.0700(2) 0.061(2) Uani 1 d . .
C1 C 0.3738(5) 0.5139(15) 0.1773(5) 0.190(9) Uani 1 d . .
H1 H 0.4081(5) 0.5137(15) 0.1797(5) 0.103(9) Uiso 1 calc R 1
C2 C 0.3554(7) 0.5608(14) 0.2093(5) 0.179(8) Uani 1 d . .
H2 H 0.3773(7) 0.5768(14) 0.2365(5) 0.103(9) Uiso 1 calc R .
C3 C 0.3077(6) 0.5830(13) 0.2020(4) 0.138(6) Uani 1 d . .
H3 H 0.2956(6) 0.6173(13) 0.2232(4) 0.103(9) Uiso 1 calc R .
C4 C 0.2762(4) 0.5545(8) 0.1626(3) 0.084(3) Uani 1 d . .
H4 H 0.2421(4) 0.5696(8) 0.1563(3) 0.103(9) Uiso 1 calc R .
C5 C 0.2957(3) 0.5029(7) 0.1319(3) 0.061(2) Uani 1 d . .
C6 C 0.2650(3) 0.4672(6) 0.0889(3) 0.050(2) Uani 1 d . .
C7 C 0.2128(3) 0.4717(6) 0.0774(3) 0.056(2) Uani 1 d . .
H7 H 0.1959(3) 0.5041(6) 0.0957(3) 0.103(9) Uiso 1 calc R .
C8 C 0.1870(3) 0.4282(7) 0.0389(3) 0.069(3) Uani 1 d . .
H8 H 0.1522(3) 0.4331(7) 0.0307(3) 0.103(9) Uiso 1 calc R .
C9 C 0.2101(4) 0.3782(7) 0.0122(3) 0.077(3) Uani 1 d . .
H9 H 0.1921(4) 0.3454(7) -0.0133(3) 0.103(9) Uiso 1 calc R .
C10 C 0.2635(4) 0.3778(7) 0.0250(3) 0.071(3) Uani 1 d . .
H10 H 0.2807(4) 0.3461(7) 0.0067(3) 0.103(9) Uiso 1 calc R .
C11 C 0.3602(4) 0.1806(9) 0.1037(3) 0.080(3) Uani 1 d . .
H11 H 0.3319(4) 0.1923(9) 0.1141(3) 0.103(9) Uiso 1 calc R .
C12 C 0.3737(5) 0.0805(9) 0.0987(4) 0.088(3) Uani 1 d . .
H12 H 0.3557(5) 0.0267(9) 0.1063(4) 0.103(9) Uiso 1 calc R .
C13 C 0.4149(5) 0.0653(8) 0.0822(4) 0.092(4) Uani 1 d . .
H13 H 0.4244(5) -0.0002(8) 0.0771(4) 0.103(9) Uiso 1 calc R .
C14 C 0.4419(4) 0.1450(7) 0.0731(3) 0.066(3) Uani 1 d . .
H14 H 0.4703(4) 0.1342(7) 0.0627(3) 0.103(9) Uiso 1 calc R .
C15 C 0.4263(3) 0.2445(6) 0.0796(2) 0.049(2) Uani 1 d . .
C16 C 0.4527(3) 0.3374(6) 0.0709(2) 0.046(2) Uani 1 d . .
C17 C 0.5005(3) 0.3350(7) 0.0651(3) 0.061(2) Uani 1 d . .
H17 H 0.5178(3) 0.2743(7) 0.0660(3) 0.103(9) Uiso 1 calc R .
C18 C 0.5217(4) 0.4233(11) 0.0580(3) 0.093(4) Uani 1 d . .
H18 H 0.5538(4) 0.4232(11) 0.0535(3) 0.103(9) Uiso 1 calc R .
C19 C 0.4960(5) 0.5157(10) 0.0572(4) 0.094(3) Uani 1 d . .
H19 H 0.5104(5) 0.5770(10) 0.0524(4) 0.103(9) Uiso 1 calc R .
C200 C 0.4503(5) 0.5106(8) 0.0637(4) 0.088(3) Uani 1 d . .
H200 H 0.4329(5) 0.5709(8) 0.0638(4) 0.103(9) Uiso 1 calc R .
C20 C 0.4536(3) 0.2309(6) 0.3308(2) 0.047(2) Uani 1 d . .
C21 C 0.4769(3) 0.1329(7) 0.3274(2) 0.054(2) Uani 1 d . .
C22 C 0.5203(3) 0.1285(7) 0.3094(2) 0.050(2) Uani 1 d . .
C23 C 0.5431(3) 0.0369(8) 0.3025(3) 0.068(3) Uani 1 d . .
H23 H 0.5303(3) -0.0244(8) 0.3094(3) 0.089(17) Uiso 1 calc R .
C28 C 0.5847(4) 0.0389(11) 0.2853(3) 0.091(4) Uani 1 d . .
H28 H 0.6000(4) -0.0209(11) 0.2801(3) 0.089(17) Uiso 1 calc R .
C24 C 0.6035(4) 0.1334(10) 0.2757(3) 0.082(3) Uani 1 d . .
H24 H 0.6313(4) 0.1347(10) 0.2640(3) 0.089(17) Uiso 1 calc R .
C25 C 0.5822(3) 0.2228(9) 0.2830(3) 0.072(3) Uani 1 d . .
H25 H 0.5956(3) 0.2840(9) 0.2769(3) 0.089(17) Uiso 1 calc R .
C26 C 0.5401(3) 0.2203(8) 0.2997(2) 0.058(2) Uani 1 d . .
C27 C 0.4763(3) 0.3210(7) 0.3190(2) 0.050(2) Uani 1 d . .
C29 C 0.4839(4) 0.5060(8) 0.3060(3) 0.077(3) Uani 1 d . .
H29 H 0.5111(4) 0.4930(8) 0.2942(3) 0.114(18) Uiso 1 calc R .
C30 C 0.4688(4) 0.6081(8) 0.3089(4) 0.089(3) Uani 1 d . .
H30 H 0.4868(4) 0.6594(8) 0.2995(4) 0.114(18) Uiso 1 calc R .
C31 C 0.4284(4) 0.6335(9) 0.3253(3) 0.080(3) Uani 1 d . .
H31 H 0.4182(4) 0.6999(9) 0.3274(3) 0.114(18) Uiso 1 calc R .
C32 C 0.4040(4) 0.5509(8) 0.3385(4) 0.085(3) Uani 1 d . .
H32 H 0.3760(4) 0.5636(8) 0.3491(4) 0.114(18) Uiso 1 calc R .
C33 C 0.4192(4) 0.4500(7) 0.3366(3) 0.067(2) Uani 1 d . .
H33 H 0.4015(4) 0.3996(7) 0.3469(3) 0.114(18) Uiso 1 calc R .
C34 C 0.4590(3) 0.4225(7) 0.3203(2) 0.052(2) Uani 1 d . .
C35 C 0.3403(3) -0.0990(5) 0.3413(2) 0.040(2) Uani 1 d . .
C36 C 0.3220(3) -0.0377(6) 0.3016(2) 0.043(2) Uani 1 d . .
C37 C 0.2834(3) -0.0801(5) 0.2656(2) 0.045(2) Uani 1 d . .
C38 C 0.2634(3) -0.0297(6) 0.2257(3) 0.064(2) Uani 1 d . .
H38 H 0.2758(3) 0.0335(6) 0.2208(3) 0.088(15) Uiso 1 calc R .
C39 C 0.2260(4) -0.0724(7) 0.1940(3) 0.074(3) Uani 1 d . .
H39 H 0.2129(4) -0.0387(7) 0.1674(3) 0.088(15) Uiso 1 calc R .
C40 C 0.2072(4) -0.1669(7) 0.2013(3) 0.075(3) Uani 1 d . .
H40 H 0.1825(4) -0.1967(7) 0.1789(3) 0.088(15) Uiso 1 calc R .
C41 C 0.2239(3) -0.2162(6) 0.2402(3) 0.059(2) Uani 1 d . .
H41 H 0.2099(3) -0.2775(6) 0.2454(3) 0.088(15) Uiso 1 calc R .
C42 C 0.2625(3) -0.1730(6) 0.2720(3) 0.050(2) Uani 1 d . .
C43 C 0.3174(3) -0.1913(6) 0.3448(2) 0.046(2) Uani 1 d . .
C44 C 0.2945(3) -0.3426(6) 0.3849(3) 0.051(2) Uani 1 d . .
H44 H 0.2646(3) -0.3484(6) 0.3630(3) 0.063(11) Uiso 1 calc R .
C45 C 0.3051(4) -0.4121(7) 0.4189(3) 0.071(3) Uani 1 d . .
H45 H 0.2829(4) -0.4647(7) 0.4196(3) 0.063(11) Uiso 1 calc R .
C46 C 0.3488(4) -0.4027(7) 0.4520(3) 0.072(3) Uani 1 d . .
H46 H 0.3560(4) -0.4481(7) 0.4755(3) 0.063(11) Uiso 1 calc R .
C47 C 0.3819(4) -0.3254(7) 0.4501(3) 0.061(2) Uani 1 d . .
H47 H 0.4116(4) -0.3200(7) 0.4724(3) 0.063(11) Uiso 1 calc R .
C48 C 0.3722(3) -0.2564(6) 0.4160(3) 0.050(2) Uani 1 d . .
H48 H 0.3951(3) -0.2052(6) 0.4152(3) 0.063(11) Uiso 1 calc R .
C49 C 0.3273(3) -0.2639(5) 0.3823(2) 0.042(2) Uani 1 d . .
O8 O 0.3284(5) 0.1678(8) 0.3734(4) 0.052(3) Uiso 0.50 d P 1
O9 O 0.4157(5) 0.1259(10) 0.4293(5) 0.061(3) Uiso 0.50 d P 1
O10 O 0.3520(5) 0.2755(9) 0.4964(4) 0.043(3) Uiso 0.50 d P 1
C50 C 0.3399(6) 0.1986(12) 0.4139(5) 0.048(4) Uiso 0.50 d P 1
C51 C 0.3748(3) 0.1816(7) 0.4395(3) 0.000(2) Uiso 0.50 d P 1
C52 C 0.3902(7) 0.2150(14) 0.4862(6) 0.064(5) Uiso 0.50 d P 1
C53 C 0.3080(5) 0.2993(10) 0.4655(4) 0.023(3) Uiso 0.50 d P 1
C59 C 0.4734 0.1357 0.5239 0.037(4) Uiso 0.50 d P 1
H59 H 0.4761 0.1128 0.4964 0.044(17) Uiso 0.50 calc PR 1
C61 C 0.5029(9) 0.1505(15) 0.5994(9) 0.073(6) Uiso 0.50 d P 1
H61 H 0.5257(9) 0.1401(15) 0.6267(9) 0.044(17) Uiso 0.50 calc PR 1
C60 C 0.5122(6) 0.1102(11) 0.5600(5) 0.037(4) Uiso 0.50 d P 1
H60 H 0.5402(6) 0.0722(11) 0.5588(5) 0.044(17) Uiso 0.50 calc PR 1
C62 C 0.4671(5) 0.1958(9) 0.5972(4) 0.100(4) Uiso 0.50 d P 1
H62 H 0.4672(5) 0.2215(9) 0.6250(4) 0.044(17) Uiso 0.50 calc PR 1
C63 C 0.4273(4) 0.2222(7) 0.5690(3) 0.074(3) Uiso 0.50 d P 1
H63 H 0.4001(4) 0.2553(7) 0.5753(3) 0.044(17) Uiso 0.50 calc PR 1
C64 C 0.4312(6) 0.1917(11) 0.5243(5) 0.032(4) Uiso 0.50 d P 1
O8X O 0.3483(5) 0.1584(9) 0.3938(4) 0.050(3) Uiso 0.50 d P 2
O9X O 0.4391(4) 0.0952(8) 0.4306(3) 0.044(3) Uiso 0.50 d P 2
O10X O 0.3716(6) 0.2520(11) 0.5086(5) 0.065(4) Uiso 0.50 d P 2
C50X C 0.4162(6) 0.1437(11) 0.4533(6) 0.042(4) Uiso 0.50 d P 2
C51X C 0.4397(6) 0.1544(12) 0.5018(5) 0.048(4) Uiso 0.50 d P 2
C52X C 0.4104(10) 0.2122(15) 0.5264(7) 0.057(6) Uiso 0.50 d P 2
C53X C 0.3453(6) 0.2382(13) 0.4628(6) 0.057(4) Uiso 0.50 d P 2
C59X C 0.4833 0.1301 0.5325 0.154(14) Uiso 0.50 d P 2
H59X H 0.5063 0.0965 0.5203 0.019(15) Uiso 0.50 calc PR 2
C61X C 0.4994(9) 0.1439(17) 0.5750(9) 0.078(7) Uiso 0.50 d P 2
H61X H 0.5309(9) 0.1209(17) 0.5905(9) 0.019(15) Uiso 0.50 calc PR 2
C62X C 0.4671(5) 0.1958(9) 0.5972(4) 0.100(4) Uiso 0.50 d P 2
H62X H 0.4743(5) 0.2080(7) 0.6275(4) 0.019(15) Uiso 0.50 calc PR 2
C63X C 0.4273(4) 0.2222(7) 0.5690(3) 0.074(3) Uiso 0.50 d P 2
H63X H 0.4051(5) 0.2567(7) 0.5818(4) 0.019(15) Uiso 0.50 calc PR 2
C54 C 0.2768(5) 0.3501(7) 0.4832(4) 0.092(4) Uani 1 d . .
H54 H 0.2876(5) 0.3716(7) 0.5125(4) 0.152(30) Uiso 1 calc R 1
C55 C 0.2195(6) 0.3759(8) 0.4550(7) 0.167(9) Uani 1 d . .
H55 H 0.1948(6) 0.4101(8) 0.4648(7) 0.152(30) Uiso 1 calc R .
C56 C 0.2156(5) 0.3325(9) 0.4099(6) 0.121(5) Uani 1 d . .
H56 H 0.1856(5) 0.3396(9) 0.3881(6) 0.152(30) Uiso 1 calc R .
C57 C 0.2554(5) 0.2821(9) 0.3999(5) 0.105(4) Uani 1 d . .
H57 H 0.2539(5) 0.2565(9) 0.3718(5) 0.152(30) Uiso 1 calc R .
C58 C 0.2945(6) 0.2736(10) 0.4327(7) 0.144(7) Uani 1 d . .

loop_
_atom_type_symbol
_atom_type_description
_atom_type_scat_dispersion_real
_atom_type_scat_dispersion_imag
_atom_type_scat_source
C C 0.0033 0.0016 'International Tables Vol C Tables 4.2.6.8 and 6.1.1.4'
H H 0.0000 0.0000 'International Tables Vol C Tables 4.2.6.8 and 6.1.1.4'
N N 0.0061 0.0033 'International Tables Vol C Tables 4.2.6.8 and 6.1.1.4'
O O 0.0106 0.0060 'International Tables Vol C Tables 4.2.6.8 and 6.1.1.4'
Cu Cu 0.3201 1.2651 'International Tables Vol C Tables 4.2.6.8 and 6.1.1.4'
